data_2214367
loop_
_publ_author_name
'Hoong-Kun Fun'
'Suchada Chantrapromma'
'Yun Liu'
'Jian-Hua Xu'

_publ_section_title
;5-(4-Methoxyphenyl)-3,3-dimethyl-2,3,4,5-tetrahydro-1<i>H</i>-benzo[<i>b</i>]carbazole-1,6,11-trione
 chloroform solvate
;
_journal_coeditor_code OM2133
_journal_issue 7
_journal_name_full 'Acta Crystallographica Section E'
_journal_page_first o3236
_journal_page_last o3237
_journal_paper_doi 10.1107/S1600536807028334
_journal_volume 63
_journal_year 2007
_chemical_formula_iupac 'C25 H21 N O4, C H Cl3'
_chemical_formula_moiety 'C25 H21 N O4, C H Cl3'
_chemical_formula_sum 'C26 H22 Cl3 N O4'
_chemical_formula_weight 518.80
_chemical_name_systematic
'5-(4-Methoxyphenyl)-3,3-dimethyl-2,3,4,5-tetrahydro-1H-benzo[b]carbazole-1,6,11-trione chloroform solvate'
_space_group_IT_number 2
_symmetry_cell_setting triclinic
_symmetry_space_group_name_Hall '-P 1'
_symmetry_space_group_name_H-M 'P -1'
_atom_sites_solution_hydrogens geom
_atom_sites_solution_primary direct
_atom_sites_solution_secondary difmap
_audit_creation_method SHELXL-97
_cell_angle_alpha 71.547(3)
_cell_angle_beta 72.281(3)
_cell_angle_gamma 85.367(3)
_cell_formula_units_Z 2
_cell_length_a 8.9167(5)
_cell_length_b 10.1639(5)
_cell_length_c 14.3550(8)
_cell_measurement_reflns_used 6780
_cell_measurement_temperature 100.00(10)
_cell_measurement_theta_max 30.00
_cell_measurement_theta_min 2.21
_cell_volume 1175.36(11)
_computing_cell_refinement APEX2
_computing_data_collection 'APEX2 (Bruker, 2005)'
_computing_data_reduction 'SAINT (Bruker, 2005)'
_computing_molecular_graphics SHELXTL
_computing_publication_material
;
SHELXTL and PLATON (Spek, 2003)
;
_computing_structure_refinement SHELXTL
_computing_structure_solution 'SHELXTL (Sheldrick, 1998)'
_diffrn_ambient_temperature 100.00(10)
_diffrn_detector_area_resol_mean 8.33
_diffrn_measured_fraction_theta_full 0.986
_diffrn_measured_fraction_theta_max 0.986
_diffrn_measurement_device_type
;
Bruker SMART APEXII CCD area-detector
;
_diffrn_measurement_method \w
_diffrn_radiation_monochromator graphite
_diffrn_radiation_source 'fine-focus sealed tube'
_diffrn_radiation_type MoK\a
_diffrn_radiation_wavelength 0.71073
_diffrn_reflns_av_R_equivalents 0.0384
_diffrn_reflns_av_sigmaI/netI 0.0479
_diffrn_reflns_limit_h_max 12
_diffrn_reflns_limit_h_min -12
_diffrn_reflns_limit_k_max 14
_diffrn_reflns_limit_k_min -14
_diffrn_reflns_limit_l_max 20
_diffrn_reflns_limit_l_min -20
_diffrn_reflns_number 16460
_diffrn_reflns_theta_full 30.00
_diffrn_reflns_theta_max 30.00
_diffrn_reflns_theta_min 2.21
_diffrn_standards_number 0
_exptl_absorpt_coefficient_mu 0.425
_exptl_absorpt_correction_T_max 0.9034
_exptl_absorpt_correction_T_min 0.7913
_exptl_absorpt_correction_type multi-scan
_exptl_absorpt_process_details '(SADABS; Bruker, 2005)'
_exptl_crystal_colour Yellow
_exptl_crystal_density_diffrn 1.466
_exptl_crystal_density_method 'not measured'
_exptl_crystal_description Block
_exptl_crystal_F_000 536
_exptl_crystal_size_max 0.58
_exptl_crystal_size_mid 0.34
_exptl_crystal_size_min 0.24
_refine_diff_density_max 0.589
_refine_diff_density_min -0.484
_refine_ls_extinction_method none
_refine_ls_goodness_of_fit_ref 1.047
_refine_ls_hydrogen_treatment constr
_refine_ls_matrix_type full
_refine_ls_number_parameters 310
_refine_ls_number_reflns 6780
_refine_ls_number_restraints 0
_refine_ls_restrained_S_all 1.047
_refine_ls_R_factor_all 0.0568
_refine_ls_R_factor_gt 0.0451
_refine_ls_shift/su_max 0.001
_refine_ls_shift/su_mean 0.000
_refine_ls_structure_factor_coef Fsqd
_refine_ls_weighting_details 'calc w=1/[\s^2^(Fo^2^)+(0.0639P)^2^+0.385P] where P=(Fo^2^+2Fc^2^)/3'
_refine_ls_weighting_scheme calc
_refine_ls_wR_factor_gt 0.1178
_refine_ls_wR_factor_ref 0.1254
_reflns_number_gt 5521
_reflns_number_total 6780
_reflns_threshold_expression I>2\s(I)
_cod_data_source_file om2133.cif
_cod_data_source_block I
_cod_database_code 2214367
_cod_database_fobs_code 2214367

loop_
_symmetry_equiv_pos_as_xyz
'x, y, z'
'-x, -y, -z'

loop_
_atom_site_type_symbol
_atom_site_label
_atom_site_fract_x
_atom_site_fract_y
_atom_site_fract_z
_atom_site_U_iso_or_equiv
_atom_site_adp_type
_atom_site_calc_flag
_atom_site_refinement_flags
_atom_site_occupancy
Cl Cl1 0.23402(7) 0.79707(5) 0.48120(3) 0.03451(13) Uani d . 1
Cl Cl2 0.24023(5) 0.79013(5) 0.27970(4) 0.02991(12) Uani d . 1
Cl Cl3 0.04991(6) 0.99133(5) 0.36617(4) 0.03617(13) Uani d . 1
C C26 0.2247(2) 0.89613(18) 0.35806(13) 0.0234(3) Uani d . 1
H H26A 0.3139 0.9620 0.3264 0.028 Uiso calc R 1
O O3 -0.27979(13) 1.05545(11) 0.98946(9) 0.0188(2) Uani d . 1
O O4 -0.11827(14) 1.32503(12) 0.86984(10) 0.0232(3) Uani d . 1
N N1 0.21722(15) 0.97595(12) 0.79625(9) 0.0133(2) Uani d . 1
C C1 0.27863(18) 1.36341(15) 0.69063(11) 0.0158(3) Uani d . 1
C C2 0.34101(18) 1.21556(15) 0.72643(11) 0.0161(3) Uani d . 1
H H2A 0.4042 1.1894 0.6671 0.019 Uiso calc R 1
H H2B 0.4076 1.2138 0.7691 0.019 Uiso calc R 1
C C3 0.20809(17) 1.11473(14) 0.78568(11) 0.0135(3) Uani d . 1
C C4 0.07375(17) 0.91363(14) 0.85738(10) 0.0132(3) Uani d . 1
C C5 0.03251(18) 0.76871(15) 0.87948(11) 0.0155(3) Uani d . 1
C C6 -0.13426(18) 0.72965(15) 0.94308(11) 0.0148(3) Uani d . 1
C C7 -0.18473(19) 0.59248(15) 0.96924(12) 0.0172(3) Uani d . 1
H H7A -0.1148 0.5272 0.9483 0.021 Uiso calc R 1
C C8 -0.3395(2) 0.55401(16) 1.02656(12) 0.0195(3) Uani d . 1
H H8A -0.3727 0.4624 1.0450 0.023 Uiso calc R 1
C C9 -0.44544(19) 0.65209(17) 1.05668(12) 0.0194(3) Uani d . 1
H H9A -0.5497 0.6263 1.0934 0.023 Uiso calc R 1
C C10 -0.39547(18) 0.78851(16) 1.03195(11) 0.0173(3) Uani d . 1
H H10A -0.4661 0.8534 1.0529 0.021 Uiso calc R 1
C C11 -0.23914(17) 0.82815(15) 0.97570(11) 0.0139(3) Uani d . 1
C C12 -0.18920(17) 0.97554(15) 0.95264(11) 0.0138(3) Uani d . 1
C C13 -0.02768(17) 1.01407(14) 0.88585(11) 0.0129(3) Uani d . 1
C C14 0.05774(17) 1.14358(14) 0.83969(11) 0.0132(3) Uani d . 1
C C15 0.01523(18) 1.28831(15) 0.83443(11) 0.0151(3) Uani d . 1
C C16 0.15193(19) 1.39154(15) 0.78256(12) 0.0167(3) Uani d . 1
H H16A 0.2021 1.3928 0.8335 0.020 Uiso calc R 1
H H16B 0.1103 1.4832 0.7590 0.020 Uiso calc R 1
C C17 0.35632(17) 0.90683(14) 0.75367(11) 0.0137(3) Uani d . 1
C C18 0.45051(18) 0.83945(15) 0.81394(11) 0.0164(3) Uani d . 1
H H18A 0.4260 0.8409 0.8814 0.020 Uiso calc R 1
C C19 0.58302(18) 0.76889(16) 0.77371(12) 0.0178(3) Uani d . 1
H H19A 0.6470 0.7234 0.8141 0.021 Uiso calc R 1
C C20 0.61841(18) 0.76729(15) 0.67262(12) 0.0166(3) Uani d . 1
C C21 0.52359(19) 0.83835(16) 0.61160(12) 0.0191(3) Uani d . 1
H H21A 0.5487 0.8389 0.5437 0.023 Uiso calc R 1
C C22 0.39252(18) 0.90782(15) 0.65204(11) 0.0167(3) Uani d . 1
H H22A 0.3291 0.9548 0.6116 0.020 Uiso calc R 1
C C23 0.8358(2) 0.6179(2) 0.68665(15) 0.0313(4) Uani d . 1
H H23A 0.9141 0.5713 0.6464 0.047 Uiso calc R 1
H H23B 0.7698 0.5506 0.7453 0.047 Uiso calc R 1
H H23C 0.8865 0.6765 0.7094 0.047 Uiso calc R 1
C C24 0.4156(2) 1.46772(16) 0.65440(13) 0.0219(3) Uani d . 1
H H24A 0.4970 1.4486 0.5989 0.033 Uiso calc R 1
H H24B 0.4570 1.4595 0.7104 0.033 Uiso calc R 1
H H24C 0.3785 1.5601 0.6313 0.033 Uiso calc R 1
C C25 0.2105(2) 1.37711(16) 0.60257(12) 0.0204(3) Uani d . 1
H H25A 0.2907 1.3582 0.5465 0.031 Uiso calc R 1
H H25B 0.1733 1.4696 0.5801 0.031 Uiso calc R 1
H H25C 0.1246 1.3121 0.6258 0.031 Uiso calc R 1
O O1 0.74217(14) 0.70017(13) 0.62578(9) 0.0232(3) Uani d . 1
O O2 0.12306(14) 0.68601(12) 0.84612(10) 0.0236(3) Uani d . 1

loop_
_atom_site_aniso_label
_atom_site_aniso_U_11
_atom_site_aniso_U_22
_atom_site_aniso_U_33
_atom_site_aniso_U_12
_atom_site_aniso_U_13
_atom_site_aniso_U_23
Cl1 0.0441(3) 0.0347(2) 0.0262(2) 0.0059(2) -0.01755(19) -0.00567(17)
Cl2 0.0242(2) 0.0402(2) 0.0363(2) 0.00893(18) -0.01432(17) -0.02350(19)
Cl3 0.0386(3) 0.0423(3) 0.0352(2) 0.0203(2) -0.0178(2) -0.0204(2)
C26 0.0266(8) 0.0230(7) 0.0231(7) 0.0032(7) -0.0114(6) -0.0076(6)
O3 0.0156(5) 0.0176(5) 0.0237(5) 0.0040(4) -0.0034(4) -0.0099(4)
O4 0.0182(5) 0.0169(5) 0.0336(6) 0.0049(4) -0.0032(5) -0.0119(4)
N1 0.0127(5) 0.0117(5) 0.0159(5) 0.0022(4) -0.0041(4) -0.0051(4)
C1 0.0175(7) 0.0121(6) 0.0175(6) 0.0011(5) -0.0051(5) -0.0044(5)
C2 0.0140(6) 0.0140(6) 0.0191(6) 0.0015(5) -0.0038(5) -0.0046(5)
C3 0.0146(6) 0.0118(6) 0.0157(6) 0.0027(5) -0.0064(5) -0.0053(5)
C4 0.0130(6) 0.0127(6) 0.0145(6) 0.0023(5) -0.0042(5) -0.0054(5)
C5 0.0160(6) 0.0135(6) 0.0183(6) 0.0022(5) -0.0056(5) -0.0064(5)
C6 0.0152(6) 0.0141(6) 0.0161(6) 0.0004(5) -0.0055(5) -0.0053(5)
C7 0.0205(7) 0.0144(6) 0.0194(6) 0.0008(5) -0.0088(6) -0.0063(5)
C8 0.0213(7) 0.0179(7) 0.0216(7) -0.0034(6) -0.0094(6) -0.0053(5)
C9 0.0161(7) 0.0238(7) 0.0189(7) -0.0026(6) -0.0064(6) -0.0053(6)
C10 0.0141(7) 0.0213(7) 0.0175(6) 0.0017(6) -0.0059(5) -0.0067(5)
C11 0.0129(6) 0.0156(6) 0.0139(6) 0.0010(5) -0.0045(5) -0.0050(5)
C12 0.0145(6) 0.0151(6) 0.0139(6) 0.0034(5) -0.0061(5) -0.0061(5)
C13 0.0128(6) 0.0128(6) 0.0146(6) 0.0014(5) -0.0049(5) -0.0057(5)
C14 0.0136(6) 0.0117(6) 0.0165(6) 0.0028(5) -0.0056(5) -0.0069(5)
C15 0.0186(7) 0.0126(6) 0.0167(6) 0.0035(5) -0.0071(5) -0.0066(5)
C16 0.0193(7) 0.0117(6) 0.0201(6) 0.0014(5) -0.0059(6) -0.0065(5)
C17 0.0133(6) 0.0116(6) 0.0168(6) 0.0030(5) -0.0043(5) -0.0060(5)
C18 0.0179(7) 0.0166(6) 0.0158(6) 0.0050(5) -0.0056(5) -0.0073(5)
C19 0.0159(7) 0.0189(7) 0.0199(7) 0.0074(6) -0.0071(6) -0.0075(5)
C20 0.0141(6) 0.0150(6) 0.0205(7) 0.0032(5) -0.0029(5) -0.0080(5)
C21 0.0207(7) 0.0206(7) 0.0161(6) 0.0045(6) -0.0038(6) -0.0084(5)
C22 0.0162(7) 0.0182(6) 0.0171(6) 0.0045(5) -0.0066(5) -0.0067(5)
C23 0.0262(9) 0.0337(9) 0.0335(9) 0.0189(8) -0.0087(7) -0.0141(7)
C24 0.0217(8) 0.0165(7) 0.0248(7) -0.0030(6) -0.0048(6) -0.0040(6)
C25 0.0248(8) 0.0192(7) 0.0178(6) 0.0027(6) -0.0079(6) -0.0055(5)
O1 0.0198(5) 0.0269(6) 0.0232(5) 0.0118(5) -0.0045(5) -0.0126(5)
O2 0.0204(6) 0.0153(5) 0.0331(6) 0.0024(4) -0.0008(5) -0.0120(4)

loop_
_atom_type_symbol
_atom_type_description
_atom_type_scat_dispersion_real
_atom_type_scat_dispersion_imag
_atom_type_scat_source
C C 0.0033 0.0016 'International Tables Vol C Tables 4.2.6.8 and 6.1.1.4'
H H 0.0000 0.0000 'International Tables Vol C Tables 4.2.6.8 and 6.1.1.4'
N N 0.0061 0.0033 'International Tables Vol C Tables 4.2.6.8 and 6.1.1.4'
O O 0.0106 0.0060 'International Tables Vol C Tables 4.2.6.8 and 6.1.1.4'
Cl Cl 0.1484 0.1585 'International Tables Vol C Tables 4.2.6.8 and 6.1.1.4'

loop_
_geom_angle_atom_site_label_1
_geom_angle_atom_site_label_2
_geom_angle_atom_site_label_3
_geom_angle
Cl2 C26 Cl1 111.01(9)
Cl2 C26 Cl3 110.59(10)
Cl1 C26 Cl3 110.73(9)
Cl2 C26 H26A 108.1
Cl1 C26 H26A 108.1
Cl3 C26 H26A 108.1
C3 N1 C4 108.67(11)
C3 N1 C17 125.14(12)
C4 N1 C17 126.15(12)
C25 C1 C24 109.86(13)
C25 C1 C16 110.76(13)
C24 C1 C16 108.88(13)
C25 C1 C2 109.91(13)
C24 C1 C2 108.67(13)
C16 C1 C2 108.73(11)
C3 C2 C1 110.49(12)
C3 C2 H2A 109.6
C1 C2 H2A 109.6
C3 C2 H2B 109.6
C1 C2 H2B 109.6
H2A C2 H2B 108.1
N1 C3 C14 109.19(13)
N1 C3 C2 124.21(12)
C14 C3 C2 126.59(13)
N1 C4 C13 108.65(12)
N1 C4 C5 125.15(12)
C13 C4 C5 125.95(13)
O2 C5 C4 123.65(14)
O2 C5 C6 121.99(14)
C4 C5 C6 114.31(12)
C7 C6 C11 120.22(14)
C7 C6 C5 118.61(13)
C11 C6 C5 121.17(13)
C8 C7 C6 119.81(14)
C8 C7 H7A 120.1
C6 C7 H7A 120.1
C7 C8 C9 120.29(15)
C7 C8 H8A 119.9
C9 C8 H8A 119.9
C10 C9 C8 120.18(14)
C10 C9 H9A 119.9
C8 C9 H9A 119.9
C9 C10 C11 120.11(14)
C9 C10 H10A 119.9
C11 C10 H10A 119.9
C10 C11 C6 119.36(14)
C10 C11 C12 118.41(13)
C6 C11 C12 122.24(13)
O3 C12 C13 123.66(13)
O3 C12 C11 120.47(13)
C13 C12 C11 115.86(12)
C4 C13 C14 107.12(12)
C4 C13 C12 120.10(13)
C14 C13 C12 132.78(12)
C3 C14 C13 106.38(12)
C3 C14 C15 119.49(13)
C13 C14 C15 134.00(13)
O4 C15 C14 123.93(14)
O4 C15 C16 121.28(13)
C14 C15 C16 114.78(12)
C15 C16 C1 115.60(12)
C15 C16 H16A 108.4
C1 C16 H16A 108.4
C15 C16 H16B 108.4
C1 C16 H16B 108.4
H16A C16 H16B 107.4
C18 C17 C22 120.88(13)
C18 C17 N1 119.88(13)
C22 C17 N1 119.24(13)
C17 C18 C19 119.99(14)
C17 C18 H18A 120.0
C19 C18 H18A 120.0
C20 C19 C18 119.46(14)
C20 C19 H19A 120.3
C18 C19 H19A 120.3
O1 C20 C19 124.76(14)
O1 C20 C21 115.24(13)
C19 C20 C21 120.00(13)
C22 C21 C20 120.16(14)
C22 C21 H21A 119.9
C20 C21 H21A 119.9
C21 C22 C17 119.48(14)
C21 C22 H22A 120.3
C17 C22 H22A 120.3
O1 C23 H23A 109.5
O1 C23 H23B 109.5
H23A C23 H23B 109.5
O1 C23 H23C 109.5
H23A C23 H23C 109.5
H23B C23 H23C 109.5
C1 C24 H24A 109.5
C1 C24 H24B 109.5
H24A C24 H24B 109.5
C1 C24 H24C 109.5
H24A C24 H24C 109.5
H24B C24 H24C 109.5
C1 C25 H25A 109.5
C1 C25 H25B 109.5
H25A C25 H25B 109.5
C1 C25 H25C 109.5
H25A C25 H25C 109.5
H25B C25 H25C 109.5
C20 O1 C23 117.51(13)

loop_
_geom_bond_atom_site_label_1
_geom_bond_atom_site_label_2
_geom_bond_distance
Cl1 C26 1.7591(18)
Cl2 C26 1.7588(18)
Cl3 C26 1.7598(18)
C26 H26A 0.9800
O3 C12 1.2237(17)
O4 C15 1.2226(19)
N1 C3 1.3686(17)
N1 C4 1.3797(18)
N1 C17 1.4404(17)
C1 C25 1.526(2)
C1 C24 1.536(2)
C1 C16 1.542(2)
C1 C2 1.543(2)
C2 C3 1.486(2)
C2 H2A 0.9700
C2 H2B 0.9700
C3 C14 1.3900(19)
C4 C13 1.3845(18)
C4 C5 1.458(2)
C5 O2 1.2238(17)
C5 C6 1.497(2)
C6 C7 1.398(2)
C6 C11 1.4054(19)
C7 C8 1.388(2)
C7 H7A 0.9300
C8 C9 1.395(2)
C8 H8A 0.9300
C9 C10 1.392(2)
C9 H9A 0.9300
C10 C11 1.399(2)
C10 H10A 0.9300
C11 C12 1.502(2)
C12 C13 1.470(2)
C13 C14 1.433(2)
C14 C15 1.4732(19)
C15 C16 1.517(2)
C16 H16A 0.9700
C16 H16B 0.9700
C17 C18 1.377(2)
C17 C22 1.392(2)
C18 C19 1.3977(19)
C18 H18A 0.9300
C19 C20 1.393(2)
C19 H19A 0.9300
C20 O1 1.3611(17)
C20 C21 1.398(2)
C21 C22 1.384(2)
C21 H21A 0.9300
C22 H22A 0.9300
C23 O1 1.424(2)
C23 H23A 0.9600
C23 H23B 0.9600
C23 H23C 0.9600
C24 H24A 0.9600
C24 H24B 0.9600
C24 H24C 0.9600
C25 H25A 0.9600
C25 H25B 0.9600
C25 H25C 0.9600

loop_
_geom_hbond_atom_site_label_D
_geom_hbond_atom_site_label_H
_geom_hbond_atom_site_label_A
_geom_hbond_site_symmetry_A
_geom_hbond_distance_DH
_geom_hbond_distance_HA
_geom_hbond_distance_DA
_geom_hbond_angle_DHA
_geom_hbond_publ_flag
C10 H10A O3 2_477 0.93 2.5505 3.238(2) 131 y
C18 H18A O3 2_577 0.93 2.4061 3.2333(19) 148 y
C16 H16A Cg1 2_577 0.97 2.5988 3.5242(18) 160 y
C19 H19A Cg1 1_655 0.93 2.8137 3.6035(17) 143 y
C26 H26A Cg2 2_676 0.98 2.6139 3.565(2) 164 y

loop_
_geom_torsion_atom_site_label_1
_geom_torsion_atom_site_label_2
_geom_torsion_atom_site_label_3
_geom_torsion_atom_site_label_4
_geom_torsion
C25 C1 C2 C3 -73.84(16)
C24 C1 C2 C3 165.91(13)
C16 C1 C2 C3 47.54(17)
C4 N1 C3 C14 -0.31(17)
C17 N1 C3 C14 -177.96(14)
C4 N1 C3 C2 178.90(14)
C17 N1 C3 C2 1.2(2)
C1 C2 C3 N1 155.67(14)
C1 C2 C3 C14 -25.3(2)
C3 N1 C4 C13 0.07(17)
C17 N1 C4 C13 177.69(14)
C3 N1 C4 C5 174.60(14)
C17 N1 C4 C5 -7.8(2)
N1 C4 C5 O2 0.6(3)
C13 C4 C5 O2 174.24(16)
N1 C4 C5 C6 -176.57(14)
C13 C4 C5 C6 -3.0(2)
O2 C5 C6 C7 3.4(2)
C4 C5 C6 C7 -179.37(14)
O2 C5 C6 C11 -176.26(16)
C4 C5 C6 C11 1.0(2)
C11 C6 C7 C8 0.8(2)
C5 C6 C7 C8 -178.84(14)
C6 C7 C8 C9 1.1(2)
C7 C8 C9 C10 -1.9(3)
C8 C9 C10 C11 0.8(2)
C9 C10 C11 C6 1.1(2)
C9 C10 C11 C12 -178.68(14)
C7 C6 C11 C10 -1.9(2)
C5 C6 C11 C10 177.76(14)
C7 C6 C11 C12 177.89(14)
C5 C6 C11 C12 -2.5(2)
C10 C11 C12 O3 5.9(2)
C6 C11 C12 O3 -173.84(15)
C10 C11 C12 C13 -174.91(14)
C6 C11 C12 C13 5.3(2)
N1 C4 C13 C14 0.19(17)
C5 C4 C13 C14 -174.29(14)
N1 C4 C13 C12 -179.28(13)
C5 C4 C13 C12 6.2(2)
O3 C12 C13 C4 172.17(15)
C11 C12 C13 C4 -7.0(2)
O3 C12 C13 C14 -7.1(3)
C11 C12 C13 C14 173.71(16)
N1 C3 C14 C13 0.41(17)
C2 C3 C14 C13 -178.77(15)
N1 C3 C14 C15 -175.94(13)
C2 C3 C14 C15 4.9(2)
C4 C13 C14 C3 -0.37(17)
C12 C13 C14 C3 179.00(16)
C4 C13 C14 C15 175.22(16)
C12 C13 C14 C15 -5.4(3)
C3 C14 C15 O4 171.65(15)
C13 C14 C15 O4 -3.5(3)
C3 C14 C15 C16 -9.4(2)
C13 C14 C15 C16 175.42(16)
O4 C15 C16 C1 -144.74(15)
C14 C15 C16 C1 36.32(19)
C25 C1 C16 C15 64.85(17)
C24 C1 C16 C15 -174.25(13)
C2 C1 C16 C15 -56.02(18)
C3 N1 C17 C18 97.14(18)
C4 N1 C17 C18 -80.1(2)
C3 N1 C17 C22 -83.6(2)
C4 N1 C17 C22 99.11(18)
C22 C17 C18 C19 -1.1(2)
N1 C17 C18 C19 178.14(14)
C17 C18 C19 C20 -0.1(2)
C18 C19 C20 O1 -178.73(15)
C18 C19 C20 C21 1.3(2)
O1 C20 C21 C22 178.64(15)
C19 C20 C21 C22 -1.4(2)
C20 C21 C22 C17 0.3(2)
C18 C17 C22 C21 1.0(2)
N1 C17 C22 C21 -178.23(14)
C19 C20 O1 C23 4.5(2)
C21 C20 O1 C23 -175.56(16)

loop_
_cod_related_entry_id
_cod_related_entry_database
_cod_related_entry_code
1 ChemSpider 21124098
